data_2020249
loop_
_publ_author_name
'Cotton, F.A.'
'Kibala, P.A.'
'Matusz, M.'
'Sandor, R.B.W.'

_publ_section_title
;
 Structure of the second polymorph of niobium pentachloride
;
_journal_name_full 'Acta Crystallographica C (39,1983-)'
_journal_page_first 2435
_journal_page_last 2437
_journal_volume 47
_journal_year 1991
_chemical_formula_sum 'Cl5 Nb'
_chemical_name_systematic 'Nb Cl5'
_space_group_IT_number 14
_symmetry_space_group_name_Hall '-P 2yn'
_symmetry_space_group_name_H-M 'P 1 21/n 1'
_cell_angle_alpha 90
_cell_angle_beta 90.58
_cell_angle_gamma 90
_cell_formula_units_Z 4
_cell_length_a 7.785
_cell_length_b 10.201
_cell_length_c 8.074
_cell_volume 641.162
_citation_journal_id_ASTM ACSCEE
_cod_data_source_file Cotton_ACSCEE_1991_1594.cif
_cod_data_source_block Cl5Nb1
_cod_original_cell_volume 641.1622
_cod_original_sg_symbol_Hall '-P 2ybc (x-z,y,z)'
_cod_original_formula_sum 'Cl5 Nb1'
_cod_database_code 2020249

loop_
_symmetry_equiv_pos_as_xyz
x,y,z
-x+1/2,y+1/2,-z+1/2
-x,-y,-z
x-1/2,-y-1/2,z-1/2

loop_
_atom_site_label
_atom_site_type_symbol
_atom_site_fract_x
_atom_site_fract_y
_atom_site_fract_z
_atom_site_occupancy
_atom_site_U_iso_or_equiv
Nb1 Nb+5 0.05276 0.35958 0.83641 1 0.0
Cl5 Cl-1 0.03866 0.61022 0.86139 1 0.0
Cl4 Cl-1 -0.23452 0.37618 0.77438 1 0.0
Cl1 Cl-1 0.13345 0.37584 0.5709 1 0.0
Cl2 Cl-1 0.32739 0.38259 0.93677 1 0.0
Cl3 Cl-1 0.045 0.14125 0.871 1 0.0
